data_4507512
loop_
_publ_author_name
'Zhou, Jing-Min'
'Shi, Wei'
'Xu, Na'
'Cheng, Peng'

_publ_section_title
;
 A New Family of 4f-3d Heterometallic Metal--Organic Frameworks with
 2,2&#x2032;-Bipyridine-3,3&#x2032;-dicarboxylic Acid: Syntheses,
 Structures and Magnetic Properties
;
_journal_issue 3
_journal_name_full 'Crystal Growth &amp; Design'
_journal_page_first 1218
_journal_paper_doi 10.1021/cg301668g
_journal_volume 13
_journal_year 2013
_chemical_formula_moiety 'C48 H36 Co Gd2 N8 O22, 5(H2O)'
_chemical_formula_sum 'C48 H46 Co Gd2 N8 O27'
_chemical_formula_weight 1540.35
_chemical_name_systematic
;
 ? 
;
_space_group_crystal_system tetragonal
_space_group_IT_number 88
_space_group_name_Hall '-I 4ad'
_space_group_name_H-M_alt 'I 41/a'
_symmetry_space_group_name_Hall '-I 4ad'
_symmetry_space_group_name_H-M 'I 41/a :2'
_atom_sites_solution_hydrogens geom
_atom_sites_solution_primary direct
_atom_sites_solution_secondary difmap
_audit_creation_method
;
  Olex2 1.1
  (compiled 2011.11.01 svn.r2039, GUI svn.r3906)
;
_cell_angle_alpha 90.00
_cell_angle_beta 90.00
_cell_angle_gamma 90.00
_cell_formula_units_Z 16
_cell_length_a 45.204(2)
_cell_length_b 45.204(2)
_cell_length_c 10.7836(5)
_cell_measurement_reflns_used 5485
_cell_measurement_temperature 293(2)
_cell_measurement_theta_max 29.3818
_cell_measurement_theta_min 2.4863
_cell_volume 22035.2(17)
_computing_cell_refinement
;
CrysAlisPro, Agilent Technologies,
Version 1.171.35.19 (release 27-10-2011 CrysAlis171 .NET)
(compiled Oct 27 2011,15:02:11)
;
_computing_data_collection
;
CrysAlisPro, Agilent Technologies,
Version 1.171.35.19 (release 27-10-2011 CrysAlis171 .NET)
(compiled Oct 27 2011,15:02:11)
;
_computing_data_reduction
;
CrysAlisPro, Agilent Technologies,
Version 1.171.35.19 (release 27-10-2011 CrysAlis171 .NET)
(compiled Oct 27 2011,15:02:11)
;
_computing_molecular_graphics
;
O. V. Dolomanov, L. J. Bourhis, R. J. Gildea, J. A. K. Howard and H. Puschmann,
OLEX2: a complete structure solution, refinement and analysis program.
J. Appl. Cryst. (2009). 42, 339-341.
;
_computing_publication_material
;
O. V. Dolomanov, L. J. Bourhis, R. J. Gildea, J. A. K. Howard and H. Puschmann,
OLEX2: a complete structure solution, refinement and analysis program.
J. Appl. Cryst. (2009). 42, 339-341.
;
_computing_structure_refinement
;
XL, G.M. Sheldrick, Acta Cryst.
(2008). A64, 112-122
;
_computing_structure_solution
;
SHELXS, G.M. Sheldrick, Acta Cryst.
(2008). A64, 112-122
;
_diffrn_ambient_temperature 293(2)
_diffrn_detector_area_resol_mean 16.2116
_diffrn_measured_fraction_theta_full 0.999
_diffrn_measured_fraction_theta_max 0.999
_diffrn_measurement_details
;
  1 omega  -10.00   16.25   0.7500  135.0000
omega____ theta____ kappa____ phi______ frames
    -       18.7135   79.0000  -31.0000 35

  2 omega  -53.00   34.00   0.7500  135.0000
omega____ theta____ kappa____ phi______ frames
    -       18.7135  -19.0000  -30.0000 116
;
_diffrn_measurement_device_type 'SuperNova, Single source at offset), Eos'
_diffrn_measurement_method '\w scans'
_diffrn_orient_matrix_UB_11 0.0148600000
_diffrn_orient_matrix_UB_12 0.0011294000
_diffrn_orient_matrix_UB_13 -0.0200863000
_diffrn_orient_matrix_UB_21 0.0033159000
_diffrn_orient_matrix_UB_22 -0.0135381000
_diffrn_orient_matrix_UB_23 0.0303859000
_diffrn_orient_matrix_UB_31 -0.0036118000
_diffrn_orient_matrix_UB_32 -0.0078814000
_diffrn_orient_matrix_UB_33 -0.0547766000
_diffrn_radiation_monochromator mirror
_diffrn_radiation_type 'Mo K\a'
_diffrn_radiation_wavelength 0.7107
_diffrn_reflns_av_R_equivalents 0.0441
_diffrn_reflns_av_unetI/netI 0.0579
_diffrn_reflns_limit_h_max 53
_diffrn_reflns_limit_h_min -26
_diffrn_reflns_limit_k_max 36
_diffrn_reflns_limit_k_min -44
_diffrn_reflns_limit_l_max 12
_diffrn_reflns_limit_l_min -12
_diffrn_reflns_number 21116
_diffrn_reflns_theta_full 25.01
_diffrn_reflns_theta_max 25.01
_diffrn_reflns_theta_min 2.49
_diffrn_source 'SuperNova (Mo) X-ray Source'
_exptl_absorpt_coefficient_mu 2.775
_exptl_absorpt_correction_T_max 1.00000
_exptl_absorpt_correction_T_min 0.73590
_exptl_absorpt_correction_type multi-scan
_exptl_absorpt_process_details
;
CrysAlisPro, Agilent Technologies,
Version 1.171.35.19 (release 27-10-2011 CrysAlis171 .NET)
(compiled Oct 27 2011,15:02:11)
Empirical absorption correction using spherical harmonics,
 implemented in SCALE3 ABSPACK scaling algorithm.
;
_exptl_crystal_density_diffrn 1.845
_exptl_crystal_density_method 'not measured'
_exptl_crystal_F_000 12016
_exptl_crystal_size_max 0.20
_exptl_crystal_size_mid 0.20
_exptl_crystal_size_min 0.20
_platon_squeeze_details
;
;
_refine_diff_density_max 2.774
_refine_diff_density_min -1.518
_refine_diff_density_rms 0.198
_refine_ls_extinction_method none
_refine_ls_goodness_of_fit_ref 1.091
_refine_ls_hydrogen_treatment mixed
_refine_ls_matrix_type full
_refine_ls_number_parameters 790
_refine_ls_number_reflns 9706
_refine_ls_number_restraints 219
_refine_ls_restrained_S_all 1.099
_refine_ls_R_factor_all 0.0930
_refine_ls_R_factor_gt 0.0689
_refine_ls_shift/su_max 0.176
_refine_ls_shift/su_mean 0.001
_refine_ls_structure_factor_coef Fsqd
_refine_ls_weighting_details 'calc w=1/[\s^2^(Fo^2^)+(0.0923P)^2^+359.1527P] where P=(Fo^2^+2Fc^2^)/3'
_refine_ls_weighting_scheme calc
_refine_ls_wR_factor_gt 0.1911
_refine_ls_wR_factor_ref 0.2102
_reflns_number_gt 6847
_reflns_number_total 9706
_reflns_threshold_expression >2sigma(I)
_cod_data_source_file cg301668g_si_002.cif
_cod_data_source_block 6-Gd
_cod_original_cell_volume 22035.4(17)
_cod_database_code 4507512
_reflns_odcompleteness_completeness 99.83
_reflns_odcompleteness_iscentric 1
_reflns_odcompleteness_theta 26.32

loop_
_space_group_symop_id
_space_group_symop_operation_xyz
1 'x, y, z'
2 '-y+3/4, x+1/4, z+1/4'
3 '-x, -y+1/2, z'
4 'y+1/4, -x+1/4, z+1/4'
5 'x+1/2, y+1/2, z+1/2'
6 '-y+5/4, x+3/4, z+3/4'
7 '-x+1/2, -y+1, z+1/2'
8 'y+3/4, -x+3/4, z+3/4'
9 '-x, -y, -z'
10 'y-3/4, -x-1/4, -z-1/4'
11 'x, y-1/2, -z'
12 '-y-1/4, x-1/4, -z-1/4'
13 '-x+1/2, -y+1/2, -z+1/2'
14 'y-1/4, -x+1/4, -z+1/4'
15 'x+1/2, y, -z+1/2'
16 '-y+1/4, x+1/4, -z+1/4'

loop_
_atom_site_label
_atom_site_type_symbol
_atom_site_fract_x
_atom_site_fract_y
_atom_site_fract_z
_atom_site_U_iso_or_equiv
_atom_site_adp_type
_atom_site_occupancy
_atom_site_symmetry_multiplicity
_atom_site_calc_flag
_atom_site_refinement_flags
C1 C 1.05870(19) 0.8582(2) -0.2736(7) 0.022(2) Uani 1 1 d .
H H 1.0507 0.8651 -0.1997 0.026 Uiso 1 1 calc R
C1A C 1.13619(18) 0.87465(18) -0.6094(8) 0.0155(18) Uani 1 1 d .
C1B C 0.8444(2) 0.9145(2) -0.2665(8) 0.024(2) Uani 1 1 d .
C2 C 1.0624(2) 0.8286(2) -0.2899(8) 0.024(2) Uani 1 1 d .
HA H 1.0569 0.8154 -0.2280 0.029 Uiso 1 1 calc R
C3 C 1.0742(2) 0.8187(2) -0.3973(8) 0.0214(19) Uani 1 1 d .
HB H 1.0768 0.7985 -0.4101 0.026 Uiso 1 1 calc R
C4 C 1.08229(19) 0.83846(19) -0.4870(7) 0.0190(18) Uani 1 1 d .
C5 C 1.0948(2) 0.82681(19) -0.6080(7) 0.0178(18) Uani 1 1 d .
C6 C 1.07825(17) 0.86798(19) -0.4659(7) 0.0158(17) Uani 1 1 d .
C7 C 1.08480(19) 0.89146(18) -0.5553(8) 0.0189(18) Uani 1 1 d .
C8 C 0.8553(3) 0.9501(3) -0.0271(12) 0.062(4) Uani 1 1 d DU
C9 C 1.1094(2) 0.89346(19) -0.6290(7) 0.0169(18) Uani 1 1 d .
C10 C 1.1105(2) 0.91561(18) -0.7141(8) 0.0222(19) Uani 1 1 d .
HC H 1.1268 0.9172 -0.7665 0.027 Uiso 1 1 calc R
C11 C 1.0882(2) 0.9353(2) -0.7230(9) 0.031(2) Uani 1 1 d .
HD H 1.0882 0.9497 -0.7848 0.038 Uiso 1 1 calc R
C12 C 1.0657(2) 0.9338(2) -0.6398(8) 0.024(2) Uani 1 1 d .
HE H 1.0510 0.9483 -0.6412 0.029 Uiso 1 1 calc R
C13 C 1.1117(2) 0.9336(2) -0.3623(8) 0.025(2) Uani 1 1 d .
HF H 1.1151 0.9141 -0.3394 0.030 Uiso 1 1 calc R
C14 C 1.1348(2) 0.9500(2) -0.4067(10) 0.036(2) Uani 1 1 d U
HG H 1.1539 0.9423 -0.4095 0.043 Uiso 1 1 calc R
C15 C 1.1289(2) 0.9777(2) -0.4464(10) 0.036(2) Uani 1 1 d U
HH H 1.1440 0.9889 -0.4818 0.043 Uiso 1 1 calc R
C16 C 1.1013(2) 0.9896(2) -0.4353(8) 0.027(2) Uani 1 1 d U
C17 C 1.0799(2) 0.9727(2) -0.3802(8) 0.027(2) Uani 1 1 d .
C18 C 1.0495(2) 0.9823(2) -0.3604(8) 0.024(2) Uani 1 1 d .
C19 C 1.0417(2) 1.00882(19) -0.3085(9) 0.024(2) Uani 1 1 d .
C20 C 1.0124(2) 1.01539(19) -0.3012(8) 0.024(2) Uani 1 1 d .
HI H 1.0063 1.0334 -0.2684 0.029 Uiso 1 1 calc R
C21 C 0.99205(19) 0.99571(19) -0.3417(8) 0.0211(19) Uani 1 1 d .
HJ H 0.9720 1.0005 -0.3400 0.025 Uiso 1 1 calc R
C22 C 1.0009(2) 0.9691(2) -0.3844(8) 0.023(2) Uani 1 1 d .
HK H 0.9868 0.9552 -0.4080 0.028 Uiso 1 1 calc R
C23 C 1.0635(2) 1.02862(19) -0.2471(8) 0.023(2) Uani 1 1 d .
C24 C 1.0955(2) 1.0189(2) -0.4952(9) 0.034(2) Uani 1 1 d U
C25 C 1.0386(2) 0.9422(2) -0.1108(8) 0.029(2) Uani 1 1 d .
HL H 1.0588 0.9462 -0.1100 0.035 Uiso 1 1 calc R
C26 C 1.0213(2) 0.9562(2) -0.0285(8) 0.029(2) Uani 1 1 d .
HM H 1.0291 0.9690 0.0305 0.035 Uiso 1 1 calc R
C27 C 0.9918(2) 0.9509(2) -0.0350(8) 0.026(2) Uani 1 1 d .
HN H 0.9791 0.9606 0.0197 0.031 Uiso 1 1 calc R
C28 C 0.98008(19) 0.93162(19) -0.1206(7) 0.0184(19) Uani 1 1 d .
C29 C 1.00000(19) 0.91631(18) -0.1938(7) 0.0181(18) Uani 1 1 d .
C30 C 0.99269(18) 0.89271(19) -0.2818(7) 0.0178(18) Uani 1 1 d .
C31 C 0.97466(19) 0.86922(18) -0.2592(7) 0.0170(18) Uani 1 1 d .
C32 C 0.97198(19) 0.84785(19) -0.3458(8) 0.0215(19) Uani 1 1 d .
HO H 0.9602 0.8314 -0.3301 0.026 Uiso 1 1 calc R
C33 C 0.98656(18) 0.85026(19) -0.4568(7) 0.0178(18) Uani 1 1 d .
HP H 0.9844 0.8360 -0.5184 0.021 Uiso 1 1 calc R
C34 C 1.00412(19) 0.8741(2) -0.4733(8) 0.0209(19) Uani 1 1 d .
HQ H 1.0142 0.8760 -0.5481 0.025 Uiso 1 1 calc R
C35 C 0.9580(2) 0.86602(19) -0.1394(8) 0.021(2) Uani 1 1 d .
C36 C 0.94773(19) 0.92952(19) -0.1344(7) 0.0166(18) Uani 1 1 d .
C37 C 0.7700(4) 0.8863(4) -0.1135(14) 0.0741(14) Uani 1 1 d U
HR H 0.7536 0.8782 -0.0742 0.089 Uiso 1 1 calc R
C38 C 0.7841(4) 0.8675(4) -0.1702(14) 0.0741(15) Uani 1 1 d U
HS H 0.7777 0.8483 -0.1859 0.089 Uiso 1 1 calc R
C39 C 0.8093(4) 0.8787(4) -0.2049(14) 0.0739(16) Uani 1 1 d U
HT H 0.8233 0.8655 -0.2352 0.089 Uiso 1 1 calc R
C40 C 0.8173(2) 0.9081(2) -0.2013(9) 0.030(2) Uani 1 1 d U
C41 C 0.8006(4) 0.9291(4) -0.1510(14) 0.0741(13) Uani 1 1 d U
C42 C 0.8073(4) 0.9602(4) -0.1537(14) 0.0746(13) Uani 1 1 d U
C43 C 0.8326(4) 0.9682(4) -0.1059(14) 0.0751(14) Uani 1 1 d DU
C44 C 0.8397(4) 0.9997(4) -0.1386(13) 0.0756(14) Uani 1 1 d U
HU H 0.8581 1.0068 -0.1138 0.091 Uiso 1 1 calc R
C45 C 0.8209(3) 1.0201(4) -0.2047(14) 0.0755(14) Uani 1 1 d U
HV H 0.8261 1.0387 -0.2344 0.091 Uiso 1 1 calc R
C46 C 0.7941(4) 1.0069(4) -0.2151(14) 0.0752(14) Uani 1 1 d U
HW H 0.7787 1.0195 -0.2371 0.090 Uiso 1 1 calc R
N1 N 1.06629(15) 0.87743(16) -0.3613(6) 0.0180(16) Uani 1 1 d .
N2 N 1.06401(15) 0.91220(16) -0.5562(6) 0.0200(16) Uani 1 1 d .
N3 N 1.08478(17) 0.94429(17) -0.3503(7) 0.0259(18) Uani 1 1 d .
N4 N 1.02902(17) 0.96232(17) -0.3934(7) 0.0241(17) Uani 1 1 d .
N5 N 1.02844(15) 0.92291(17) -0.1931(6) 0.0209(16) Uani 1 1 d .
N6 N 1.00767(15) 0.89489(16) -0.3877(6) 0.0157(15) Uani 1 1 d .
N7 N 0.7865(3) 0.9791(3) -0.1988(12) 0.0750(14) Uani 1 1 d U
N8 N 0.7721(3) 0.9158(3) -0.0929(11) 0.0742(14) Uani 1 1 d U
O1 O 1.11419(14) 0.80785(13) -0.5983(6) 0.0230(14) Uani 1 1 d .
O2 O 1.08474(14) 0.83706(13) -0.7049(5) 0.0229(14) Uani 1 1 d .
O3 O 1.14059(13) 0.86670(13) -0.5000(5) 0.0217(14) Uani 1 1 d .
O4 O 1.15198(13) 0.87000(13) -0.6974(6) 0.0243(14) Uani 1 1 d .
O5 O 1.11593(14) 1.03773(14) -0.4874(6) 0.0297(16) Uani 1 1 d .
O6 O 1.07309(16) 1.02317(17) -0.5549(9) 0.055(2) Uani 1 1 d .
O7 O 1.06722(14) 1.05422(13) -0.2852(6) 0.0279(15) Uani 1 1 d .
O8 O 1.07622(15) 1.01959(14) -0.1526(6) 0.0269(15) Uani 1 1 d .
O9 O 0.93166(14) 0.85823(15) -0.1479(5) 0.0259(15) Uani 1 1 d .
O10 O 0.97129(14) 0.87166(14) -0.0411(5) 0.0242(14) Uani 1 1 d .
O11 O 0.93831(13) 0.92345(14) -0.2373(5) 0.0236(14) Uani 1 1 d .
O12 O 0.93275(13) 0.93598(13) -0.0426(6) 0.0226(14) Uani 1 1 d .
O13 O 0.94221(13) 0.89543(14) 0.1445(5) 0.0250(14) Uani 1 1 d .
HX H 0.9398 0.8847 0.2095 0.037 Uiso 1 1 d R
HY H 0.9439 0.8841 0.0808 0.037 Uiso 1 1 d R
O14 O 0.88981(13) 0.88647(13) -0.0124(5) 0.0230(14) Uani 1 1 d .
HZ H 0.8763 0.8741 0.0221 0.034 Uiso 1 1 d R
H0AA H 0.8823 0.8923 -0.0860 0.034 Uiso 1 1 d R
O15 O 0.86764(14) 0.95120(14) 0.2531(6) 0.0282(15) Uani 1 1 d .
H1AA H 0.8492 0.9435 0.2484 0.042 Uiso 1 1 d R
H2AA H 0.8733 0.9497 0.3332 0.042 Uiso 1 1 d R
O16 O 0.8775(2) 0.9598(2) -0.0197(10) 0.078(3) Uani 1 1 d DU
O17 O 0.8452(2) 0.9302(2) 0.0419(10) 0.086(3) Uani 1 1 d DU
O18 O 0.86824(19) 0.90446(19) -0.2248(7) 0.052(2) Uani 1 1 d U
O19 O 0.84438(14) 0.92921(15) -0.3634(5) 0.0266(15) Uani 1 1 d .
O20 O 0.8903(2) 0.9642(2) -0.2396(9) 0.066(3) Uani 1 1 d U
H3AA H 0.8806 0.9795 -0.2762 0.100 Uiso 1 1 d R
H4AA H 0.8788 0.9582 -0.1753 0.100 Uiso 1 1 d R
O21 O 0.90820(16) 0.87364(14) -0.3615(5) 0.0290(16) Uani 1 1 d .
H5AA H 0.9130 0.8685 -0.2835 0.044 Uiso 1 1 d R
H6AA H 0.8920 0.8632 -0.3819 0.044 Uiso 1 1 d R
O22 O 0.94242(13) 0.91534(14) -0.5087(5) 0.0224(14) Uani 1 1 d .
H7AA H 0.9414 0.8978 -0.5400 0.034 Uiso 1 1 d R
H8AA H 0.9430 0.9281 -0.5682 0.034 Uiso 1 1 d R
Co1 Co 1.04635(3) 0.91876(3) -0.37482(10) 0.0189(3) Uani 1 1 d .
Gd1 Gd 0.900975(9) 0.927196(10) 0.11899(4) 0.01576(16) Uani 1 1 d .
Gd2 Gd 0.900125(9) 0.924602(10) -0.38046(4) 0.01940(17) Uani 1 1 d .
O28 O 1.0692(2) 0.9977(2) 0.1175(9) 0.072(3) Uani 1 1 d .
O25 O 0.9986(2) 1.0829(2) -0.2458(10) 0.077(3) Uani 1 1 d .
O23 O 0.7257(3) 0.9818(2) -0.1532(10) 0.087(3) Uani 1 1 d U
O27 O 0.8083(3) 0.9583(3) 0.2646(12) 0.120(4) Uani 1 1 d U
O26 O 1.0392(5) 0.8695(4) -0.787(2) 0.080(6) Uani 0.50 1 d PU
O24 O 0.7736(6) 1.0674(5) -0.245(2) 0.102(8) Uani 0.50 1 d PU

loop_
_atom_site_aniso_label
_atom_site_aniso_U_11
_atom_site_aniso_U_22
_atom_site_aniso_U_33
_atom_site_aniso_U_23
_atom_site_aniso_U_13
_atom_site_aniso_U_12
C1 0.017(4) 0.037(5) 0.012(4) 0.002(4) 0.000(3) 0.007(4)
C1A 0.016(4) 0.009(4) 0.022(4) 0.001(3) -0.002(4) -0.005(3)
C1B 0.027(5) 0.022(5) 0.024(5) -0.001(4) 0.000(4) 0.003(4)
C2 0.023(5) 0.032(5) 0.017(4) 0.006(4) -0.001(4) -0.005(4)
C3 0.025(5) 0.016(4) 0.023(4) 0.003(4) -0.002(4) -0.002(4)
C4 0.019(4) 0.021(5) 0.017(4) -0.001(4) -0.003(4) 0.000(4)
C5 0.021(5) 0.015(4) 0.018(4) 0.001(4) 0.000(4) -0.004(4)
C6 0.011(4) 0.021(4) 0.015(4) 0.002(3) 0.003(3) -0.003(4)
C7 0.024(5) 0.012(4) 0.021(4) -0.001(3) -0.005(4) 0.004(4)
C8 0.063(4) 0.061(4) 0.061(4) 0.0003(10) -0.0003(10) -0.0013(10)
C9 0.021(5) 0.016(4) 0.014(4) 0.000(3) 0.002(3) -0.002(4)
C10 0.026(5) 0.015(4) 0.025(5) 0.005(4) 0.004(4) -0.002(4)
C11 0.044(6) 0.023(5) 0.027(5) 0.012(4) 0.010(5) 0.004(5)
C12 0.029(5) 0.018(5) 0.024(5) 0.008(4) -0.002(4) 0.004(4)
C13 0.021(5) 0.018(5) 0.037(5) -0.003(4) 0.000(4) 0.002(4)
C14 0.036(3) 0.036(3) 0.037(3) 0.0001(10) 0.0002(10) 0.0001(10)
C15 0.036(3) 0.036(3) 0.037(3) -0.0001(10) 0.0004(10) -0.0001(10)
C16 0.026(2) 0.026(2) 0.028(2) 0.0000(10) 0.0007(10) 0.0001(10)
C17 0.023(5) 0.020(5) 0.037(5) -0.010(4) 0.000(4) 0.001(4)
C18 0.024(5) 0.018(5) 0.032(5) -0.004(4) 0.007(4) -0.002(4)
C19 0.023(5) 0.017(5) 0.034(5) -0.003(4) 0.006(4) 0.002(4)
C20 0.027(5) 0.017(4) 0.028(5) 0.003(4) 0.003(4) 0.008(4)
C21 0.016(4) 0.016(4) 0.032(5) 0.000(4) 0.006(4) 0.005(4)
C22 0.017(5) 0.029(5) 0.023(5) 0.005(4) 0.005(4) 0.003(4)
C23 0.021(5) 0.018(5) 0.029(5) -0.003(4) 0.009(4) 0.006(4)
C24 0.034(3) 0.033(3) 0.034(2) 0.0001(10) 0.0009(10) 0.0005(10)
C25 0.014(4) 0.041(6) 0.032(5) -0.003(5) -0.001(4) -0.010(4)
C26 0.029(5) 0.033(5) 0.024(5) -0.007(4) -0.008(4) 0.004(5)
C27 0.027(5) 0.027(5) 0.024(5) -0.008(4) 0.006(4) -0.012(4)
C28 0.017(4) 0.019(4) 0.019(4) -0.003(3) 0.001(3) -0.004(4)
C29 0.023(5) 0.015(4) 0.017(4) -0.001(3) 0.000(4) -0.003(4)
C30 0.013(4) 0.023(5) 0.018(4) 0.001(4) -0.002(3) 0.005(4)
C31 0.023(5) 0.016(4) 0.012(4) 0.004(3) -0.001(3) -0.003(4)
C32 0.018(4) 0.015(4) 0.032(5) 0.003(4) -0.004(4) -0.001(4)
C33 0.020(4) 0.021(5) 0.012(4) -0.005(3) -0.003(3) 0.003(4)
C34 0.016(4) 0.027(5) 0.020(4) -0.005(4) -0.003(4) 0.004(4)
C35 0.034(5) 0.011(4) 0.017(4) 0.008(3) 0.006(4) 0.003(4)
C36 0.023(5) 0.016(4) 0.010(4) -0.005(3) 0.008(3) -0.001(4)
C37 0.070(2) 0.081(2) 0.071(2) -0.0015(17) -0.0088(17) 0.0036(17)
C38 0.070(2) 0.081(2) 0.071(2) -0.0006(18) -0.0087(18) 0.0023(19)
C39 0.070(2) 0.081(2) 0.071(2) 0.000(2) -0.009(2) 0.002(2)
C40 0.027(4) 0.037(4) 0.027(4) 0.007(3) -0.009(3) -0.010(3)
C41 0.0695(19) 0.0817(19) 0.0711(19) -0.0026(16) -0.0101(15) 0.0066(16)
C42 0.0702(18) 0.0816(19) 0.0718(18) -0.0037(15) -0.0107(15) 0.0078(16)
C43 0.0709(19) 0.081(2) 0.0730(19) -0.0043(16) -0.0116(16) 0.0079(17)
C44 0.072(2) 0.082(2) 0.074(2) -0.0043(17) -0.0119(17) 0.0081(17)
C45 0.072(2) 0.082(2) 0.073(2) -0.0042(17) -0.0114(17) 0.0083(17)
C46 0.071(2) 0.082(2) 0.073(2) -0.0037(17) -0.0107(17) 0.0084(17)
N1 0.014(4) 0.024(4) 0.016(4) 0.005(3) 0.003(3) 0.000(3)
N2 0.018(4) 0.018(4) 0.024(4) 0.000(3) 0.002(3) 0.004(3)
N3 0.020(4) 0.021(4) 0.037(4) -0.001(3) 0.005(3) -0.003(3)
N4 0.025(4) 0.019(4) 0.029(4) -0.003(3) 0.005(3) -0.004(3)
N5 0.014(4) 0.031(4) 0.018(4) -0.002(3) 0.000(3) -0.006(3)
N6 0.012(3) 0.024(4) 0.011(3) 0.000(3) -0.001(3) 0.004(3)
N7 0.0707(19) 0.082(2) 0.0722(19) -0.0034(16) -0.0105(16) 0.0082(16)
N8 0.0696(19) 0.082(2) 0.0712(19) -0.0023(16) -0.0095(16) 0.0055(17)
O1 0.030(4) 0.013(3) 0.027(3) -0.001(3) 0.001(3) 0.004(3)
O2 0.028(3) 0.021(3) 0.020(3) 0.005(3) 0.003(3) 0.001(3)
O3 0.018(3) 0.021(3) 0.025(3) 0.004(3) -0.010(3) 0.003(3)
O4 0.019(3) 0.025(3) 0.028(3) -0.008(3) 0.011(3) 0.001(3)
O5 0.031(4) 0.026(4) 0.032(4) -0.005(3) 0.010(3) -0.008(3)
O6 0.026(4) 0.032(4) 0.107(7) 0.019(5) -0.005(5) 0.000(3)
O7 0.031(4) 0.017(3) 0.035(4) -0.003(3) -0.003(3) -0.003(3)
O8 0.031(4) 0.020(3) 0.030(3) 0.001(3) 0.005(3) 0.001(3)
O9 0.030(4) 0.031(4) 0.016(3) 0.000(3) 0.006(3) -0.010(3)
O10 0.030(4) 0.030(4) 0.013(3) -0.001(3) 0.002(3) 0.000(3)
O11 0.017(3) 0.034(4) 0.020(3) -0.010(3) 0.004(3) 0.000(3)
O12 0.021(3) 0.019(3) 0.028(3) 0.000(3) 0.008(3) 0.002(3)
O13 0.021(3) 0.034(4) 0.020(3) 0.006(3) 0.003(3) 0.008(3)
O14 0.023(3) 0.021(3) 0.025(3) 0.003(3) -0.001(3) -0.007(3)
O15 0.023(3) 0.029(4) 0.033(4) 0.011(3) 0.007(3) 0.009(3)
O16 0.078(3) 0.079(3) 0.077(3) 0.0001(10) 0.0003(10) 0.0015(10)
O17 0.086(3) 0.086(3) 0.086(3) -0.0001(10) -0.0004(10) 0.0000(10)
O18 0.051(2) 0.053(2) 0.051(2) 0.0022(10) 0.0011(10) 0.0017(10)
O19 0.024(3) 0.033(4) 0.023(3) 0.005(3) -0.006(3) -0.008(3)
O20 0.063(3) 0.068(3) 0.068(3) -0.0122(19) -0.0037(19) 0.004(2)
O21 0.043(4) 0.026(4) 0.018(3) 0.000(3) -0.002(3) -0.004(3)
O22 0.020(3) 0.025(3) 0.022(3) 0.000(3) -0.002(3) -0.003(3)
Co1 0.0161(6) 0.0182(6) 0.0225(6) -0.0025(5) 0.0046(5) 0.0003(5)
Gd1 0.0150(2) 0.0174(3) 0.0148(3) 0.00165(16) -0.00015(16) -0.00159(16)
Gd2 0.0141(2) 0.0214(3) 0.0227(3) -0.00918(18) -0.00242(17) 0.00074(17)
O28 0.058(6) 0.051(6) 0.108(8) 0.029(5) -0.028(5) -0.015(5)
O25 0.060(6) 0.077(7) 0.092(8) -0.008(6) -0.010(6) 0.001(6)
O23 0.116(7) 0.068(6) 0.078(6) -0.012(5) -0.003(6) -0.012(6)
O27 0.086(7) 0.171(9) 0.104(7) -0.031(7) -0.002(6) 0.024(7)
O26 0.074(9) 0.072(9) 0.094(9) -0.028(8) -0.026(8) 0.039(8)
O24 0.108(11) 0.095(11) 0.102(11) -0.003(8) -0.013(9) 0.000(9)

loop_
_atom_type_symbol
_atom_type_description
_atom_type_scat_dispersion_real
_atom_type_scat_dispersion_imag
_atom_type_scat_source
C C 0.0033 0.0016 'International Tables Vol C Tables 4.2.6.8 and 6.1.1.4'
H H 0.0000 0.0000 'International Tables Vol C Tables 4.2.6.8 and 6.1.1.4'
Co Co 0.3494 0.9721 'International Tables Vol C Tables 4.2.6.8 and 6.1.1.4'
Gd Gd -0.1653 3.9035 'International Tables Vol C Tables 4.2.6.8 and 6.1.1.4'
N N 0.0061 0.0033 'International Tables Vol C Tables 4.2.6.8 and 6.1.1.4'
O O 0.0106 0.0060 'International Tables Vol C Tables 4.2.6.8 and 6.1.1.4'

loop_
_geom_angle_atom_site_label_1
_geom_angle_atom_site_label_2
_geom_angle_atom_site_label_3
_geom_angle
_geom_angle_site_symmetry_1
_geom_angle_site_symmetry_3
N1 C1 C2 121.4(8) . .
O3 C1A C9 115.2(7) . .
O4 C1A C9 117.9(7) . .
O4 C1A O3 126.8(8) . .
C40 C1B Gd2 175.6(7) . .
O18 C1B C40 118.9(8) . .
O18 C1B Gd2 56.7(5) . .
O19 C1B C40 121.2(9) . .
O19 C1B O18 119.9(9) . .
O19 C1B Gd2 63.2(5) . .
C3 C2 C1 119.0(8) . .
C2 C3 C4 119.7(9) . .
C3 C4 C5 118.8(8) . .
C6 C4 C3 119.0(8) . .
C6 C4 C5 122.2(8) . .
O1 C5 C4 115.8(7) . .
O1 C5 O2 126.8(8) . .
O2 C5 C4 117.4(8) . .
C4 C6 C7 124.8(8) . .
N1 C6 C4 120.8(8) . .
N1 C6 C7 114.2(7) . .
C9 C7 C6 126.5(8) . .
N2 C7 C6 112.0(7) . .
N2 C7 C9 121.6(8) . .
C43 C8 Gd1 169.9(10) . .
O16 C8 C43 115.3(13) . .
O16 C8 O17 125.4(14) . .
O16 C8 Gd1 55.6(8) . .
O17 C8 C43 117.3(13) . .
O17 C8 Gd1 70.7(8) . .
C7 C9 C1A 122.6(7) . .
C10 C9 C1A 118.9(8) . .
C10 C9 C7 118.1(8) . .
C11 C10 C9 120.4(8) . .
C10 C11 C12 118.6(8) . .
N2 C12 C11 121.7(9) . .
N3 C13 C14 122.9(9) . .
C15 C14 C13 117.6(10) . .
C14 C15 C16 121.2(10) . .
C15 C16 C17 117.6(9) . .
C15 C16 C24 118.1(9) . .
C17 C16 C24 124.0(9) . .
C16 C17 C18 124.2(9) . .
N3 C17 C16 121.4(9) . .
N3 C17 C18 114.1(8) . .
C19 C18 C17 124.5(9) . .
N4 C18 C17 114.2(8) . .
N4 C18 C19 121.3(9) . .
C18 C19 C23 122.4(8) . .
C20 C19 C18 117.8(9) . .
C20 C19 C23 119.3(8) . .
C21 C20 C19 120.0(8) . .
C22 C21 C20 119.6(8) . .
N4 C22 C21 121.4(9) . .
C19 C23 Gd1 171.7(6) . 9_775
O7 C23 C19 120.2(8) . .
O7 C23 Gd1 56.1(5) . 9_775
O8 C23 C19 118.4(8) . .
O8 C23 O7 121.2(9) . .
O8 C23 Gd1 65.2(5) . 9_775
C16 C24 Gd2 166.0(7) . 9_774
O5 C24 C16 116.3(9) . .
O5 C24 Gd2 51.9(5) . 9_774
O6 C24 C16 121.0(10) . .
O6 C24 O5 122.6(10) . .
O6 C24 Gd2 70.8(6) . 9_774
N5 C25 C26 123.4(9) . .
C25 C26 C27 117.1(9) . .
C26 C27 C28 121.6(9) . .
C27 C28 C29 116.8(8) . .
C27 C28 C36 119.3(8) . .
C29 C28 C36 123.8(7) . .
C28 C29 C30 125.9(8) . .
N5 C29 C28 121.2(8) . .
N5 C29 C30 112.8(7) . .
C31 C30 C29 126.0(7) . .
N6 C30 C29 112.7(7) . .
N6 C30 C31 121.1(8) . .
C30 C31 C35 122.0(8) . .
C32 C31 C30 119.2(8) . .
C32 C31 C35 118.8(8) . .
C31 C32 C33 120.3(8) . .
C34 C33 C32 117.5(8) . .
N6 C34 C33 123.0(8) . .
O9 C35 C31 116.3(8) . .
O10 C35 C31 118.1(8) . .
O10 C35 O9 125.6(8) . .
O11 C36 C28 117.0(7) . .
O11 C36 O12 126.2(8) . .
O12 C36 C28 116.6(7) . .
C38 C37 N8 136.9(19) . .
C37 C38 C39 109.1(18) . .
C38 C39 C40 126.8(16) . .
C39 C40 C1B 113.9(11) . .
C41 C40 C1B 122.8(11) . .
C41 C40 C39 123.1(13) . .
C40 C41 C42 124.5(15) . .
C40 C41 N8 111.3(13) . .
C42 C41 N8 124.2(15) . .
C43 C42 C41 116.7(16) . .
C43 C42 N7 125.0(16) . .
N7 C42 C41 118.2(15) . .
C42 C43 C8 130.1(16) . .
C42 C43 C44 110.9(14) . .
C44 C43 C8 118.9(13) . .
C45 C44 C43 126.6(15) . .
C46 C45 C44 106.6(16) . .
N7 C46 C45 130.0(16) . .
C1 N1 Co1 121.7(6) . .
C6 N1 C1 120.0(8) . .
C6 N1 Co1 114.1(5) . .
C7 N2 C12 118.9(8) . .
C7 N2 Co1 110.9(5) . .
C12 N2 Co1 122.6(6) . .
C13 N3 C17 118.7(8) . .
C13 N3 Co1 123.4(6) . .
C17 N3 Co1 111.0(6) . .
C18 N4 Co1 110.1(6) . .
C22 N4 C18 119.5(8) . .
C22 N4 Co1 124.4(7) . .
C25 N5 Co1 122.9(6) . .
C29 N5 C25 119.3(8) . .
C29 N5 Co1 110.2(5) . .
C30 N6 Co1 114.4(5) . .
C34 N6 C30 118.8(8) . .
C34 N6 Co1 121.4(6) . .
C46 N7 C42 117.9(14) . .
C37 N8 C41 111.7(14) . .
C1A O3 Gd1 142.0(6) . 10_675
C1A O4 Gd2 164.7(6) . 10_674
C24 O5 Gd2 103.0(6) . 9_774
C24 O6 Gd2 84.5(6) . 9_774
C23 O7 Gd1 99.0(6) . 9_775
C23 O8 Gd1 89.6(5) . 9_775
C36 O11 Gd2 149.5(6) . .
C36 O12 Gd1 155.8(6) . .
C8 O16 Gd1 101.8(10) . .
C8 O17 Gd1 82.9(8) . .
C1B O18 Gd2 97.4(6) . .
C1B O19 Gd2 90.9(5) . .
N1 Co1 N2 77.1(3) . .
N1 Co1 N3 97.2(3) . .
N1 Co1 N4 175.7(3) . .
N1 Co1 N5 100.3(3) . .
N3 Co1 N2 83.2(3) . .
N3 Co1 N4 78.9(3) . .
N3 Co1 N5 98.6(3) . .
N4 Co1 N2 100.4(3) . .
N5 Co1 N2 177.1(3) . .
N5 Co1 N4 82.3(3) . .
N6 Co1 N1 84.4(3) . .
N6 Co1 N2 100.5(3) . .
N6 Co1 N3 176.1(3) . .
N6 Co1 N4 99.5(3) . .
N6 Co1 N5 77.6(3) . .
C8 Gd1 C23 114.9(3) . 9_775
O3 Gd1 C8 110.7(3) 12_755 .
O3 Gd1 C23 113.0(2) 12_755 9_775
O3 Gd1 O7 90.1(2) 12_755 9_775
O3 Gd1 O8 134.5(2) 12_755 9_775
O3 Gd1 O13 76.6(2) 12_755 .
O3 Gd1 O14 74.8(2) 12_755 .
O3 Gd1 O15 74.6(2) 12_755 .
O3 Gd1 O16 132.8(3) 12_755 .
O3 Gd1 O17 84.3(3) 12_755 .
O7 Gd1 C8 136.0(3) 9_775 .
O7 Gd1 C23 24.9(2) 9_775 9_775
O7 Gd1 O8 50.0(2) 9_775 9_775
O7 Gd1 O17 140.3(3) 9_775 .
O8 Gd1 C8 91.6(3) 9_775 .
O8 Gd1 C23 25.2(2) 9_775 9_775
O8 Gd1 O17 111.5(3) 9_775 .
O12 Gd1 C8 88.3(3) . .
O12 Gd1 C23 84.1(2) . 9_775
O12 Gd1 O3 143.4(2) . 12_755
O12 Gd1 O7 97.4(2) . 9_775
O12 Gd1 O8 72.7(2) . 9_775
O12 Gd1 O13 72.6(2) . .
O12 Gd1 O14 79.3(2) . .
O12 Gd1 O15 142.0(2) . .
O12 Gd1 O16 72.0(3) . .
O12 Gd1 O17 110.3(3) . .
O13 Gd1 C8 150.5(3) . .
O13 Gd1 C23 85.8(2) . 9_775
O13 Gd1 O7 70.2(2) . 9_775
O13 Gd1 O8 103.2(2) . 9_775
O13 Gd1 O14 76.5(2) . .
O13 Gd1 O17 144.4(3) . .
O14 Gd1 C8 78.1(3) . .
O14 Gd1 C23 158.7(2) . 9_775
O14 Gd1 O7 145.8(2) . 9_775
O14 Gd1 O8 150.4(2) . 9_775
O14 Gd1 O17 69.6(3) . .
O15 Gd1 C8 72.7(3) . .
O15 Gd1 C23 75.2(2) . 9_775
O15 Gd1 O7 76.6(2) . 9_775
O15 Gd1 O8 75.3(2) . 9_775
O15 Gd1 O13 135.4(2) . .
O15 Gd1 O14 126.0(2) . .
O15 Gd1 O16 79.2(3) . .
O15 Gd1 O17 64.0(3) . .
O16 Gd1 C8 22.6(3) . .
O16 Gd1 C23 96.9(3) . 9_775
O16 Gd1 O7 121.0(3) . 9_775
O16 Gd1 O8 72.1(3) . 9_775
O16 Gd1 O13 144.0(3) . .
O16 Gd1 O14 90.6(3) . .
O16 Gd1 O17 48.8(3) . .
O17 Gd1 C8 26.4(3) . .
O17 Gd1 C23 129.5(3) . 9_775
C1B Gd2 C24 113.7(3) . 9_774
O4 Gd2 C1B 85.8(2) 12_754 .
O4 Gd2 C24 92.6(3) 12_754 9_774
O4 Gd2 O5 73.1(2) 12_754 9_774
O4 Gd2 O6 110.6(3) 12_754 9_774
O4 Gd2 O11 145.1(2) 12_754 .
O4 Gd2 O18 99.1(3) 12_754 .
O4 Gd2 O19 72.7(2) 12_754 .
O4 Gd2 O20 140.4(3) 12_754 .
O4 Gd2 O21 72.3(2) 12_754 .
O4 Gd2 O22 76.9(2) 12_754 .
O5 Gd2 C1B 96.1(2) 9_774 .
O5 Gd2 C24 25.1(3) 9_774 9_774
O5 Gd2 O6 49.8(2) 9_774 9_774
O5 Gd2 O18 121.2(3) 9_774 .
O5 Gd2 O19 71.1(2) 9_774 .
O5 Gd2 O20 77.5(3) 9_774 .
O5 Gd2 O21 145.0(2) 9_774 .
O5 Gd2 O22 91.3(2) 9_774 .
O6 Gd2 C1B 129.8(2) 9_774 .
O6 Gd2 C24 24.8(3) 9_774 9_774
O11 Gd2 C1B 111.7(2) . .
O11 Gd2 C24 106.2(3) . 9_774
O11 Gd2 O5 130.9(2) . 9_774
O11 Gd2 O6 81.9(2) . 9_774
O11 Gd2 O18 88.4(2) . .
O11 Gd2 O19 133.96(19) . .
O11 Gd2 O20 74.4(3) . .
O11 Gd2 O21 78.7(2) . .
O11 Gd2 O22 77.6(2) . .
O18 Gd2 C1B 25.9(3) . .
O18 Gd2 C24 134.6(3) . 9_774
O18 Gd2 O6 140.5(3) . 9_774
O18 Gd2 O19 51.8(2) . .
O18 Gd2 O22 145.0(3) . .
O19 Gd2 C1B 25.9(2) . .
O19 Gd2 C24 91.6(3) . 9_774
O19 Gd2 O6 112.7(2) . 9_774
O20 Gd2 C1B 71.4(3) . .
O20 Gd2 C24 69.2(3) . 9_774
O20 Gd2 O6 66.3(3) . 9_774
O20 Gd2 O18 74.2(3) . .
O20 Gd2 O19 73.0(3) . .
O20 Gd2 O22 130.2(3) . .
O21 Gd2 C1B 86.7(2) . .
O21 Gd2 C24 154.1(3) . 9_774
O21 Gd2 O6 143.1(2) . 9_774
O21 Gd2 O18 70.0(3) . .
O21 Gd2 O19 103.3(2) . .
O21 Gd2 O20 135.3(3) . .
O21 Gd2 O22 75.8(2) . .
O22 Gd2 C1B 158.3(2) . .
O22 Gd2 C24 80.4(3) . 9_774
O22 Gd2 O6 69.6(2) . 9_774
O22 Gd2 O19 148.14(19) . .

loop_
_geom_bond_atom_site_label_1
_geom_bond_atom_site_label_2
_geom_bond_distance
_geom_bond_site_symmetry_2
C1 C2 1.359(13) .
C1 N1 1.329(11) .
C1A C9 1.496(12) .
C1A O3 1.249(10) .
C1A O4 1.206(10) .
C1B C40 1.440(13) .
C1B O18 1.252(12) .
C1B O19 1.238(10) .
C1B Gd2 2.839(9) .
C2 C3 1.351(12) .
C3 C4 1.367(12) .
C4 C5 1.517(11) .
C4 C6 1.366(12) .
C5 O1 1.229(10) .
C5 O2 1.231(10) .
C6 C7 1.464(11) .
C6 N1 1.322(10) .
C7 C9 1.368(12) .
C7 N2 1.328(11) .
C8 C43 1.566(14) .
C8 O16 1.097(12) .
C8 O17 1.253(13) .
C8 Gd1 2.793(13) .
C9 C10 1.359(12) .
C10 C11 1.350(13) .
C11 C12 1.358(13) .
C12 N2 1.332(11) .
C13 C14 1.366(14) .
C13 N3 1.315(12) .
C14 C15 1.351(14) .
C15 C16 1.365(14) .
C16 C17 1.372(13) .
C16 C24 1.494(14) .
C17 C18 1.455(13) .
C17 N3 1.341(12) .
C18 C19 1.368(12) .
C18 N4 1.343(12) .
C19 C20 1.360(12) .
C19 C23 1.488(13) .
C20 C21 1.351(12) .
C21 C22 1.351(13) .
C22 N4 1.309(12) .
C23 O7 1.239(11) .
C23 O8 1.239(11) .
C23 Gd1 2.911(9) 9_775
C24 O5 1.258(12) .
C24 O6 1.217(12) .
C24 Gd2 2.892(10) 9_774
C25 C26 1.343(13) .
C25 N5 1.326(11) .
C26 C27 1.356(13) .
C27 C28 1.376(12) .
C28 C29 1.383(12) .
C28 C36 1.473(12) .
C29 C30 1.466(11) .
C29 N5 1.320(11) .
C30 C31 1.361(12) .
C30 N6 1.331(10) .
C31 C32 1.349(12) .
C31 C35 1.502(11) .
C32 C33 1.371(12) .
C33 C34 1.351(12) .
C34 N6 1.327(11) .
C35 O9 1.245(11) .
C35 O10 1.245(10) .
C36 O11 1.220(10) .
C36 O12 1.234(9) .
C37 C38 1.22(2) .
C37 N8 1.35(2) .
C38 C39 1.30(2) .
C39 C40 1.380(18) .
C40 C41 1.330(18) .
C41 C42 1.44(2) .
C41 N8 1.55(2) .
C42 C43 1.30(2) .
C42 N7 1.359(19) .
C43 C44 1.50(2) .
C44 C45 1.44(2) .
C45 C46 1.35(2) .
C46 N7 1.316(19) .
N1 Co1 2.080(7) .
N2 Co1 2.134(7) .
N3 Co1 2.102(8) .
N4 Co1 2.129(8) .
N5 Co1 2.128(7) .
N6 Co1 2.059(7) .
O3 Gd1 2.318(5) 10_675
O4 Gd2 2.306(6) 10_674
O5 Gd2 2.336(7) 9_774
O6 Gd2 2.744(7) 9_774
O7 Gd1 2.446(6) 9_775
O8 Gd1 2.642(6) 9_775
O11 Gd2 2.316(6) .
O12 Gd1 2.293(6) .
O13 Gd1 2.369(6) .
O14 Gd1 2.377(6) .
O15 Gd1 2.354(6) .
O16 Gd1 2.354(11) .
O17 Gd1 2.657(11) .
O18 Gd2 2.393(8) .
O19 Gd2 2.535(6) .
O20 Gd2 2.388(9) .
O21 Gd2 2.341(6) .
O22 Gd2 2.396(6) .
Gd1 C23 2.911(9) 9_775
Gd1 O3 2.318(5) 12_755
Gd1 O7 2.446(6) 9_775
Gd1 O8 2.642(6) 9_775
Gd2 C24 2.892(10) 9_774
Gd2 O4 2.306(6) 12_754
Gd2 O5 2.336(7) 9_774
Gd2 O6 2.744(7) 9_774

loop_
_platon_squeeze_void_nr
_platon_squeeze_void_average_x
_platon_squeeze_void_average_y
_platon_squeeze_void_average_z
_platon_squeeze_void_volume
_platon_squeeze_void_count_electrons
1 0.000 0.250 0.738 511.8 21.8
2 0.000 0.750 0.050 511.8 22.3
3 0.077 0.387 0.010 15.0 2.1
4 0.076 0.887 -0.010 15.0 1.9
5 0.137 0.173 0.240 14.8 2.0
6 0.137 0.673 0.760 14.8 2.0
7 0.364 0.326 0.260 15.4 2.0
8 0.364 0.826 0.740 15.4 1.9
9 0.500 0.250 0.245 511.0 22.1
10 0.500 0.750 0.750 511.0 21.7
11 0.423 0.113 0.490 14.3 1.9
12 0.423 0.613 0.510 14.3 2.0
13 0.576 0.387 0.490 15.0 1.9
14 0.577 0.887 0.510 15.0 2.1
15 0.637 0.173 0.260 14.8 2.0
16 0.637 0.673 0.740 14.8 2.0
17 0.863 0.327 0.240 14.5 1.8
18 0.863 0.827 0.760 14.5 1.8
19 0.923 0.113 0.010 14.3 2.0
20 0.923 0.613 0.990 14.3 1.9
